data_4065436
loop_
_publ_author_name
'Lal, Steven'
'McNally, Jayne'
'White, Andrew J. P.'
'D\'iez-Gonz\'alez, Silvia'

_publ_section_title
;
 Novel Phosphinite and Phosphonite Copper(I) Complexes: Efficient
 Catalysts for Click Azide--Alkyne Cycloaddition Reactions
;
_journal_issue 22
_journal_name_full Organometallics
_journal_page_first 6225
_journal_paper_doi 10.1021/om200791u
_journal_volume 30
_journal_year 2011
_chemical_formula_moiety 'C76 H68 Br4 Cu4 O8 P4'
_chemical_formula_sum 'C76 H68 Br4 Cu4 O8 P4'
_chemical_formula_weight 1806.98
_chemical_name_systematic
; 
 ? 
;
_space_group_IT_number 15
_symmetry_cell_setting monoclinic
_symmetry_space_group_name_Hall '-C 2yc'
_symmetry_space_group_name_H-M 'C 1 2/c 1'
_atom_sites_solution_hydrogens geom
_atom_sites_solution_primary direct
_atom_sites_solution_secondary difmap
_audit_creation_method SHELXL-97
_cell_angle_alpha 90.00
_cell_angle_beta 110.447(3)
_cell_angle_gamma 90.00
_cell_formula_units_Z 4
_cell_length_a 19.3773(4)
_cell_length_b 16.4639(3)
_cell_length_c 24.1055(6)
_cell_measurement_reflns_used 16129
_cell_measurement_temperature 173
_cell_measurement_theta_max 31.2936
_cell_measurement_theta_min 3.2430
_cell_volume 7205.8(3)
_computing_cell_refinement 'CrysAlis RED, Oxford Diffraction Ltd'
_computing_data_collection 'CrysAlis CCD, Oxford Diffraction Ltd'
_computing_data_reduction 'CrysAlis RED, Oxford Diffraction Ltd'
_computing_molecular_graphics 'Bruker SHELXTL'
_computing_publication_material 'Bruker SHELXTL'
_computing_structure_refinement 'SHELXL-97 (Sheldrick, 1997)'
_computing_structure_solution 'SHELXS-97 (Sheldrick, 1990)'
_diffrn_ambient_temperature 173
_diffrn_detector_area_resol_mean 15.9825
_diffrn_measured_fraction_theta_full 0.989
_diffrn_measured_fraction_theta_max 0.897
_diffrn_measurement_device_type 'OD Xcalibur 3'
_diffrn_measurement_method 'omega scans'
_diffrn_radiation_monochromator graphite
_diffrn_radiation_source 'Enhance (Mo) X-ray Source'
_diffrn_radiation_type MoK\a
_diffrn_radiation_wavelength 0.71073
_diffrn_reflns_av_R_equivalents 0.0256
_diffrn_reflns_av_sigmaI/netI 0.0329
_diffrn_reflns_limit_h_max 23
_diffrn_reflns_limit_h_min -27
_diffrn_reflns_limit_k_max 22
_diffrn_reflns_limit_k_min -22
_diffrn_reflns_limit_l_max 34
_diffrn_reflns_limit_l_min -20
_diffrn_reflns_number 36219
_diffrn_reflns_theta_full 29.50
_diffrn_reflns_theta_max 31.36
_diffrn_reflns_theta_min 3.25
_exptl_absorpt_coefficient_mu 3.527
_exptl_absorpt_correction_T_max 0.670
_exptl_absorpt_correction_T_min 0.452
_exptl_absorpt_correction_type analytical
_exptl_absorpt_process_details
; 
CrysAlisPro, Oxford Diffraction Ltd., 
Version 1.171.34.44 (release 25-10-2010 CrysAlis171 .NET) 
(compiled Oct 25 2010,18:11:34) 
Analytical numeric absorption correction using a multifaceted crystal 
model based on expressions derived by R.C. Clark & J.S. Reid. 
(Clark, R. C. & Reid, J. S. (1995). Acta Cryst. A51, 887-897) 
;
_exptl_crystal_colour Colourless
_exptl_crystal_density_diffrn 1.666
_exptl_crystal_density_method 'not measured'
_exptl_crystal_description blocks
_exptl_crystal_F_000 3616
_exptl_crystal_size_max 0.36
_exptl_crystal_size_mid 0.24
_exptl_crystal_size_min 0.14
_refine_diff_density_max 0.570
_refine_diff_density_min -0.609
_refine_diff_density_rms 0.087
_refine_ls_extinction_method none
_refine_ls_goodness_of_fit_ref 1.100
_refine_ls_hydrogen_treatment constr
_refine_ls_matrix_type full
_refine_ls_number_parameters 447
_refine_ls_number_reflns 10649
_refine_ls_number_restraints 26
_refine_ls_restrained_S_all 1.100
_refine_ls_R_factor_all 0.0566
_refine_ls_R_factor_gt 0.0345
_refine_ls_shift/su_max 0.002
_refine_ls_shift/su_mean 0.000
_refine_ls_structure_factor_coef Fsqd
_refine_ls_weighting_details 'calc w=1/[\s^2^(Fo^2^)+(0.0422P)^2^+0.0000P] where P=(Fo^2^+2Fc^2^)/3'
_refine_ls_weighting_scheme calc
_refine_ls_wR_factor_gt 0.0798
_refine_ls_wR_factor_ref 0.0856
_reflns_number_gt 8014
_reflns_number_total 10649
_reflns_threshold_expression >2sigma(I)
_cod_data_source_file om200791u_si_001.cif
_cod_data_source_block 19
_cod_depositor_comments
;
The following automatic conversions were performed:

'_symmetry_cell_setting' value 'Monoclinic' changed to 'monoclinic'
according to /home/saulius/struct/CIF-dictionaries/cif_core.dic
dictionary named 'cif_core.dic' version 2.4.1 from 2010-06-29.

Automatic conversion script
Id: cif_fix_values 1715 2011-07-08 13:25:40Z adriana 
;
_cod_original_sg_symbol_H-M C2/c
_cod_database_code 4065436

loop_
_symmetry_equiv_pos_as_xyz
'x, y, z'
'-x, y, -z+1/2'
'x+1/2, y+1/2, z'
'-x+1/2, y+1/2, -z+1/2'
'-x, -y, -z'
'x, -y, z-1/2'
'-x+1/2, -y+1/2, -z'
'x+1/2, -y+1/2, z-1/2'

loop_
_atom_site_label
_atom_site_type_symbol
_atom_site_fract_x
_atom_site_fract_y
_atom_site_fract_z
_atom_site_U_iso_or_equiv
_atom_site_adp_type
_atom_site_occupancy
_atom_site_symmetry_multiplicity
_atom_site_calc_flag
_atom_site_refinement_flags
_atom_site_disorder_group
Cu1 Cu 0.57901(3) 0.70676(6) 0.23192(11) 0.0359(3) Uani 0.917(9) 1 d PU 1
Cu1' Cu 0.5803(3) 0.7141(4) 0.2151(7) 0.0273(16) Uiso 0.083(9) 1 d PU 2
Cu2 Cu 0.456886(15) 0.847157(19) 0.182445(13) 0.03469(8) Uani 1 1 d . .
Br1 Br 0.448800(11) 0.693303(14) 0.166571(10) 0.03016(6) Uani 1 1 d . .
Br2 Br 0.594937(11) 0.858576(14) 0.236588(10) 0.02940(6) Uani 1 1 d . .
P1 P 0.67104(3) 0.62989(4) 0.23070(3) 0.02796(12) Uani 1 1 d . .
O2 O 0.70510(8) 0.63459(10) 0.17737(7) 0.0364(4) Uani 1 1 d . .
C3 C 0.66529(12) 0.62621(15) 0.11727(10) 0.0334(5) Uani 1 1 d . .
C4 C 0.59070(12) 0.61361(15) 0.09264(10) 0.0346(5) Uani 1 1 d . .
H4A H 0.5621 0.6081 0.1174 0.041 Uiso 1 1 calc R .
C5 C 0.55705(13) 0.60898(15) 0.03150(11) 0.0357(5) Uani 1 1 d . .
H5A H 0.5055 0.5998 0.0147 0.043 Uiso 1 1 calc R .
C6 C 0.59748(14) 0.61748(17) -0.00490(11) 0.0428(6) Uani 1 1 d . .
C7 C 0.67344(15) 0.6306(2) 0.02064(12) 0.0573(8) Uani 1 1 d . .
H7A H 0.7021 0.6369 -0.0040 0.069 Uiso 1 1 calc R .
C8 C 0.70652(14) 0.63432(19) 0.08044(12) 0.0510(8) Uani 1 1 d . .
H8A H 0.7582 0.6425 0.0973 0.061 Uiso 1 1 calc R .
O9 O 0.57008(10) 0.61468(14) -0.06560(8) 0.0595(6) Uani 1 1 d . .
C10 C 0.49383(15) 0.6006(2) -0.09343(12) 0.0587(8) Uani 1 1 d . .
H10A H 0.4806 0.5493 -0.0790 0.088 Uiso 1 1 calc R .
H10B H 0.4818 0.5974 -0.1364 0.088 Uiso 1 1 calc R .
H10C H 0.4662 0.6452 -0.0842 0.088 Uiso 1 1 calc R .
C11 C 0.65898(11) 0.52174(14) 0.23718(10) 0.0303(5) Uani 1 1 d . .
C12 C 0.60665(14) 0.49373(16) 0.25885(13) 0.0469(7) Uani 1 1 d . .
H12A H 0.5745 0.5313 0.2674 0.056 Uiso 1 1 calc R .
C13 C 0.60006(17) 0.41248(19) 0.26831(15) 0.0622(8) Uani 1 1 d . .
H13A H 0.5645 0.3946 0.2846 0.075 Uiso 1 1 calc R .
C14 C 0.64369(16) 0.35722(17) 0.25476(14) 0.0548(7) Uani 1 1 d . .
H14A H 0.6386 0.3010 0.2612 0.066 Uiso 1 1 calc R .
C15 C 0.69466(18) 0.38327(18) 0.23184(17) 0.0678(9) Uani 1 1 d . .
H15A H 0.7251 0.3449 0.2219 0.081 Uiso 1 1 calc R .
C16 C 0.70248(16) 0.46462(17) 0.22297(15) 0.0588(8) Uani 1 1 d . .
H16A H 0.7383 0.4819 0.2068 0.071 Uiso 1 1 calc R .
C17 C 0.75708(12) 0.65212(13) 0.29000(10) 0.0285(5) Uani 1 1 d . .
C18 C 0.82507(13) 0.62583(17) 0.28916(11) 0.0412(6) Uani 1 1 d . .
H18A H 0.8271 0.5946 0.2566 0.049 Uiso 1 1 calc R .
C19 C 0.88936(13) 0.64438(17) 0.33464(12) 0.0455(7) Uani 1 1 d . .
H19A H 0.9352 0.6269 0.3328 0.055 Uiso 1 1 calc R .
C20 C 0.88757(14) 0.68783(16) 0.38250(12) 0.0450(6) Uani 1 1 d . .
H20A H 0.9319 0.6999 0.4142 0.054 Uiso 1 1 calc R .
C21 C 0.82017(15) 0.71408(18) 0.38424(13) 0.0500(7) Uani 1 1 d . .
H21A H 0.8183 0.7444 0.4172 0.060 Uiso 1 1 calc R .
C22 C 0.75618(14) 0.69621(15) 0.33833(12) 0.0409(6) Uani 1 1 d . .
H22A H 0.7105 0.7146 0.3400 0.049 Uiso 1 1 calc R .
P31 P 0.40758(3) 0.92362(4) 0.10481(2) 0.02667(12) Uani 1 1 d . .
O32 O 0.44030(8) 0.91456(10) 0.05104(6) 0.0326(4) Uani 1 1 d . .
C33 C 0.51733(12) 0.91046(15) 0.06607(10) 0.0322(5) Uani 1 1 d . .
C34 C 0.55792(13) 0.98024(16) 0.07253(12) 0.0434(6) Uani 1 1 d . .
H34A H 0.5343 1.0315 0.0689 0.052 Uiso 1 1 calc R .
C35 C 0.63295(13) 0.97674(19) 0.08428(12) 0.0513(7) Uani 1 1 d . .
H35A H 0.6611 1.0252 0.0894 0.062 Uiso 1 1 calc R .
C36 C 0.66620(14) 0.90207(19) 0.08839(11) 0.0482(7) Uani 1 1 d D .
C37 C 0.62480(17) 0.8320(2) 0.08124(15) 0.0651(10) Uani 1 1 d . .
H37A H 0.6480 0.7806 0.0838 0.078 Uiso 1 1 calc R .
C38 C 0.55006(17) 0.83592(17) 0.07036(14) 0.0565(9) Uani 1 1 d . .
H38A H 0.5218 0.7876 0.0659 0.068 Uiso 1 1 calc R .
O39 O 0.74029(10) 0.89575(14) 0.09741(9) 0.0609(6) Uani 1 1 d D .
C40 C 0.7824(2) 0.9693(3) 0.09455(19) 0.0619(14) Uani 0.715(5) 1 d PDU 1
H40A H 0.7597 0.9955 0.0559 0.093 Uiso 0.715(5) 1 calc PR 1
H40B H 0.8333 0.9543 0.0999 0.093 Uiso 0.715(5) 1 calc PR 1
H40C H 0.7823 1.0071 0.1259 0.093 Uiso 0.715(5) 1 calc PR 1
C40' C 0.7700(5) 0.8163(6) 0.0962(5) 0.052(3) Uiso 0.285(5) 1 d PDU 2
H40D H 0.7562 0.7804 0.1230 0.079 Uiso 0.285(5) 1 calc PR 2
H40E H 0.8238 0.8196 0.1089 0.079 Uiso 0.285(5) 1 calc PR 2
H40F H 0.7502 0.7945 0.0558 0.079 Uiso 0.285(5) 1 calc PR 2
C41 C 0.31061(11) 0.90199(19) 0.06295(13) 0.0322(14) Uani 0.676(5) 1 d PGU 1
C42 C 0.29314(14) 0.8477(2) 0.01590(15) 0.0682(18) Uani 0.676(5) 1 d PG 1
H42A H 0.3313 0.8216 0.0064 0.082 Uiso 0.676(5) 1 calc PR 1
C43 C 0.21985(16) 0.8315(3) -0.01719(14) 0.087(2) Uani 0.676(5) 1 d PG 1
H43A H 0.2079 0.7944 -0.0493 0.104 Uiso 0.676(5) 1 calc PR 1
C44 C 0.16404(11) 0.8697(2) -0.00324(14) 0.0614(16) Uani 0.676(5) 1 d PGU 1
H44A H 0.1139 0.8587 -0.0259 0.074 Uiso 0.676(5) 1 calc PR 1
C45 C 0.18151(13) 0.92404(19) 0.04380(17) 0.0508(12) Uani 0.676(5) 1 d PG 1
H45A H 0.1434 0.9501 0.0533 0.061 Uiso 0.676(5) 1 calc PR 1
C46 C 0.25480(15) 0.94018(18) 0.07690(15) 0.0450(10) Uani 0.676(5) 1 d PG 1
H46A H 0.2667 0.9773 0.1090 0.054 Uiso 0.676(5) 1 calc PR 1
C41' C 0.3126(2) 0.9128(4) 0.0586(2) 0.023(2) Uiso 0.324(5) 1 d PGU 2
C42' C 0.2862(3) 0.9133(5) -0.0030(2) 0.050(2) Uiso 0.324(5) 1 d PG 2
H42B H 0.3195 0.9191 -0.0238 0.060 Uiso 0.324(5) 1 calc PR 2
C43' C 0.2112(3) 0.9052(5) -0.0340(2) 0.064(3) Uiso 0.324(5) 1 d PG 2
H43B H 0.1931 0.9055 -0.0761 0.076 Uiso 0.324(5) 1 calc PR 2
C44' C 0.1625(2) 0.8967(5) -0.0036(3) 0.044(3) Uiso 0.324(5) 1 d PGU 2
H44B H 0.1112 0.8912 -0.0248 0.053 Uiso 0.324(5) 1 calc PR 2
C45' C 0.1889(3) 0.8963(5) 0.0580(3) 0.052(3) Uiso 0.324(5) 1 d PG 2
H45B H 0.1557 0.8905 0.0788 0.063 Uiso 0.324(5) 1 calc PR 2
C46' C 0.2639(3) 0.9044(5) 0.0890(2) 0.040(2) Uiso 0.324(5) 1 d PG 2
H46B H 0.2820 0.9041 0.1311 0.048 Uiso 0.324(5) 1 calc PR 2
C47 C 0.40880(11) 1.03273(13) 0.11719(9) 0.0263(4) Uani 1 1 d . .
C48 C 0.39826(12) 1.08781(14) 0.07100(10) 0.0317(5) Uani 1 1 d . .
H48A H 0.3897 1.0682 0.0321 0.038 Uiso 1 1 calc R .
C49 C 0.40015(13) 1.16947(15) 0.08090(11) 0.0383(6) Uani 1 1 d . .
H49A H 0.3942 1.2061 0.0491 0.046 Uiso 1 1 calc R .
C50 C 0.41066(15) 1.19922(16) 0.13669(12) 0.0443(6) Uani 1 1 d . .
H50A H 0.4113 1.2562 0.1433 0.053 Uiso 1 1 calc R .
C51 C 0.42023(15) 1.14564(17) 0.18321(12) 0.0452(6) Uani 1 1 d . .
H51A H 0.4269 1.1659 0.2216 0.054 Uiso 1 1 calc R .
C52 C 0.42014(12) 1.06296(15) 0.17382(10) 0.0341(5) Uani 1 1 d . .
H52A H 0.4278 1.0265 0.2060 0.041 Uiso 1 1 calc R .

loop_
_atom_site_aniso_label
_atom_site_aniso_U_11
_atom_site_aniso_U_22
_atom_site_aniso_U_33
_atom_site_aniso_U_23
_atom_site_aniso_U_13
_atom_site_aniso_U_12
Cu1 0.0336(2) 0.0331(2) 0.0412(6) -0.0008(3) 0.0132(2) 0.01001(15)
Cu2 0.03581(15) 0.03592(18) 0.03323(16) 0.01171(12) 0.01318(13) 0.00785(12)
Br1 0.03051(11) 0.03153(13) 0.02820(12) -0.00395(9) 0.00995(9) -0.00507(8)
Br2 0.02717(11) 0.03021(13) 0.03356(13) -0.00157(9) 0.01404(9) -0.00255(8)
P1 0.0299(3) 0.0261(3) 0.0313(3) 0.0009(2) 0.0150(2) 0.0029(2)
O2 0.0352(8) 0.0467(11) 0.0312(9) 0.0026(7) 0.0165(7) -0.0021(7)
C3 0.0371(12) 0.0336(14) 0.0321(13) 0.0000(10) 0.0153(10) -0.0024(9)
C4 0.0363(12) 0.0354(14) 0.0378(14) 0.0006(10) 0.0203(11) -0.0006(10)
C5 0.0351(12) 0.0366(14) 0.0375(14) -0.0012(11) 0.0152(11) -0.0031(10)
C6 0.0449(14) 0.0526(17) 0.0331(14) -0.0027(12) 0.0165(12) -0.0102(12)
C7 0.0455(15) 0.097(3) 0.0353(15) -0.0104(15) 0.0223(13) -0.0200(15)
C8 0.0373(13) 0.081(2) 0.0395(15) -0.0076(14) 0.0201(12) -0.0120(13)
O9 0.0513(11) 0.0956(18) 0.0322(10) -0.0036(10) 0.0152(9) -0.0186(11)
C10 0.0563(17) 0.074(2) 0.0395(16) 0.0007(15) 0.0088(14) -0.0161(15)
C11 0.0303(10) 0.0272(12) 0.0353(13) -0.0017(9) 0.0139(10) 0.0027(9)
C12 0.0481(14) 0.0370(16) 0.0670(19) 0.0011(13) 0.0342(14) 0.0003(11)
C13 0.071(2) 0.045(2) 0.079(2) 0.0046(16) 0.0382(18) -0.0147(15)
C14 0.0620(18) 0.0280(15) 0.066(2) -0.0008(14) 0.0117(16) -0.0074(12)
C15 0.070(2) 0.0310(17) 0.110(3) -0.0095(17) 0.041(2) 0.0112(14)
C16 0.0631(17) 0.0311(16) 0.101(3) -0.0074(15) 0.0528(18) 0.0010(13)
C17 0.0318(11) 0.0239(12) 0.0320(12) 0.0033(9) 0.0138(9) 0.0005(8)
C18 0.0377(13) 0.0528(17) 0.0342(14) 0.0003(12) 0.0140(11) 0.0106(11)
C19 0.0334(12) 0.0565(19) 0.0452(16) 0.0104(13) 0.0119(12) 0.0057(11)
C20 0.0431(14) 0.0412(16) 0.0426(16) 0.0044(12) 0.0049(12) -0.0117(11)
C21 0.0575(16) 0.0496(18) 0.0441(16) -0.0144(13) 0.0191(14) -0.0117(13)
C22 0.0384(13) 0.0390(15) 0.0491(16) -0.0104(12) 0.0201(12) -0.0032(10)
P31 0.0315(3) 0.0258(3) 0.0230(3) 0.0016(2) 0.0100(2) 0.0041(2)
O32 0.0389(8) 0.0357(10) 0.0267(8) -0.0023(7) 0.0158(7) 0.0035(7)
C33 0.0395(12) 0.0377(14) 0.0234(11) 0.0025(10) 0.0161(9) 0.0118(10)
C34 0.0371(12) 0.0379(15) 0.0505(16) -0.0109(12) 0.0095(12) 0.0123(10)
C35 0.0351(13) 0.059(2) 0.0550(18) -0.0248(14) 0.0097(12) 0.0060(12)
C36 0.0449(14) 0.074(2) 0.0301(13) 0.0131(13) 0.0181(11) 0.0278(14)
C37 0.075(2) 0.056(2) 0.090(2) 0.0465(18) 0.061(2) 0.0453(16)
C38 0.079(2) 0.0338(15) 0.084(2) 0.0259(15) 0.0617(19) 0.0224(14)
O39 0.0483(11) 0.0793(17) 0.0614(14) 0.0184(12) 0.0271(10) 0.0324(11)
C40 0.036(2) 0.095(4) 0.056(3) -0.014(2) 0.0179(19) 0.008(2)
C41 0.041(2) 0.026(2) 0.030(2) 0.0084(15) 0.0125(16) 0.0010(14)
C42 0.041(2) 0.111(5) 0.056(3) -0.042(3) 0.021(2) -0.014(2)
C43 0.051(3) 0.159(7) 0.053(3) -0.051(4) 0.022(2) -0.041(3)
C44 0.038(2) 0.073(4) 0.061(3) 0.017(3) 0.002(2) -0.010(2)
C45 0.0296(19) 0.043(3) 0.083(4) 0.010(3) 0.024(2) 0.0047(17)
C46 0.040(2) 0.032(2) 0.064(3) -0.011(2) 0.021(2) -0.0008(17)
C47 0.0277(10) 0.0283(12) 0.0221(11) 0.0008(9) 0.0077(8) 0.0034(8)
C48 0.0381(12) 0.0319(13) 0.0266(12) 0.0035(9) 0.0133(10) 0.0084(9)
C49 0.0512(14) 0.0307(13) 0.0391(14) 0.0071(11) 0.0235(12) 0.0064(11)
C50 0.0611(16) 0.0263(13) 0.0554(17) -0.0050(12) 0.0327(14) -0.0009(11)
C51 0.0649(17) 0.0415(16) 0.0354(14) -0.0120(12) 0.0254(13) -0.0062(12)
C52 0.0459(13) 0.0337(14) 0.0237(11) 0.0012(10) 0.0134(10) -0.0014(10)

loop_
_atom_type_symbol
_atom_type_description
_atom_type_scat_dispersion_real
_atom_type_scat_dispersion_imag
_atom_type_scat_source
C C 0.0033 0.0016 'International Tables Vol C Tables 4.2.6.8 and 6.1.1.4'
H H 0.0000 0.0000 'International Tables Vol C Tables 4.2.6.8 and 6.1.1.4'
O O 0.0106 0.0060 'International Tables Vol C Tables 4.2.6.8 and 6.1.1.4'
P P 0.1023 0.0942 'International Tables Vol C Tables 4.2.6.8 and 6.1.1.4'
Cu Cu 0.3201 1.2651 'International Tables Vol C Tables 4.2.6.8 and 6.1.1.4'
Br Br -0.2901 2.4595 'International Tables Vol C Tables 4.2.6.8 and 6.1.1.4'

loop_
_geom_angle_atom_site_label_1
_geom_angle_atom_site_label_2
_geom_angle_atom_site_label_3
_geom_angle
_geom_angle_site_symmetry_1
_geom_angle_site_symmetry_3
P1 Cu1 Br1 126.33(5) . .
P1 Cu1 Br2 119.06(6) . .
Br1 Cu1 Br2 101.50(4) . .
P1 Cu1 Br1 112.72(9) . 2_655
Br1 Cu1 Br1 95.05(6) . 2_655
Br2 Cu1 Br1 95.83(5) . 2_655
P1 Cu1' Br1 130.1(3) . .
P1 Cu1' Br2 124.3(3) . .
Br1 Cu1' Br2 105.4(2) . .
P31 Cu2 Br2 116.921(18) . 2_655
P31 Cu2 Br2 117.732(19) . .
Br2 Cu2 Br2 103.409(12) 2_655 .
P31 Cu2 Br1 117.25(2) . .
Br2 Cu2 Br1 99.863(12) 2_655 .
Br2 Cu2 Br1 98.544(12) . .
Cu1' Br1 Cu2 77.82(15) . .
Cu1 Br1 Cu2 79.66(2) . .
Cu1' Br1 Cu1 93.4(4) . 2_655
Cu1 Br1 Cu1 84.10(5) . 2_655
Cu2 Br1 Cu1 78.69(2) . 2_655
Cu1' Br2 Cu2 92.5(4) . 2_655
Cu2 Br2 Cu1 83.31(6) 2_655 .
Cu1' Br2 Cu2 78.16(15) . .
Cu2 Br2 Cu2 75.933(12) 2_655 .
Cu1 Br2 Cu2 79.212(16) . .
O2 P1 C11 102.34(9) . .
O2 P1 C17 95.60(9) . .
C11 P1 C17 103.96(10) . .
O2 P1 Cu1' 111.0(4) . .
C11 P1 Cu1' 121.6(2) . .
C17 P1 Cu1' 118.3(3) . .
O2 P1 Cu1 122.33(10) . .
C11 P1 Cu1 115.85(8) . .
C17 P1 Cu1 113.59(8) . .
C3 O2 P1 125.73(13) . .
C4 C3 O2 125.64(19) . .
C4 C3 C8 119.4(2) . .
O2 C3 C8 115.0(2) . .
C3 C4 C5 120.0(2) . .
C6 C5 C4 120.7(2) . .
O9 C6 C5 125.7(2) . .
O9 C6 C7 115.5(2) . .
C5 C6 C7 118.8(2) . .
C8 C7 C6 120.5(2) . .
C7 C8 C3 120.6(2) . .
C6 O9 C10 117.6(2) . .
C12 C11 C16 117.4(2) . .
C12 C11 P1 119.89(17) . .
C16 C11 P1 122.63(18) . .
C13 C12 C11 121.0(2) . .
C14 C13 C12 120.8(3) . .
C13 C14 C15 119.3(3) . .
C14 C15 C16 120.5(3) . .
C15 C16 C11 121.0(3) . .
C22 C17 C18 117.9(2) . .
C22 C17 P1 119.53(17) . .
C18 C17 P1 122.62(18) . .
C19 C18 C17 121.1(2) . .
C20 C19 C18 120.4(2) . .
C19 C20 C21 119.3(2) . .
C22 C21 C20 120.1(3) . .
C21 C22 C17 121.3(2) . .
O32 P31 C41' 95.5(2) . .
O32 P31 C47 103.51(9) . .
C41' P31 C47 98.7(2) . .
O32 P31 C41 98.78(11) . .
C47 P31 C41 103.56(12) . .
O32 P31 Cu2 116.90(6) . .
C41' P31 Cu2 121.5(2) . .
C47 P31 Cu2 116.91(7) . .
C41 P31 Cu2 114.75(11) . .
C33 O32 P31 117.99(13) . .
C38 C33 C34 120.7(2) . .
C38 C33 O32 118.9(2) . .
C34 C33 O32 120.2(2) . .
C33 C34 C35 120.6(2) . .
C36 C35 C34 119.0(3) . .
C35 C36 O39 121.0(3) . .
C35 C36 C37 120.0(2) . .
O39 C36 C37 118.9(2) . .
C38 C37 C36 120.6(3) . .
C33 C38 C37 119.0(3) . .
C36 O39 C40' 117.9(4) . .
C36 O39 C40 119.6(2) . .
C40' O39 C40 121.0(4) . .
C42 C41 C46 120.0 . .
C42 C41 P31 119.05(15) . .
C46 C41 P31 120.94(15) . .
C41 C42 C43 120.0 . .
C44 C43 C42 120.0 . .
C45 C44 C43 120.0 . .
C44 C45 C46 120.0 . .
C45 C46 C41 120.0 . .
C42' C41' C46' 120.0 . .
C42' C41' P31 125.2(3) . .
C46' C41' P31 114.8(3) . .
C41' C42' C43' 120.0 . .
C44' C43' C42' 120.0 . .
C43' C44' C45' 120.0 . .
C46' C45' C44' 120.0 . .
C45' C46' C41' 120.0 . .
C48 C47 C52 118.5(2) . .
C48 C47 P31 121.40(16) . .
C52 C47 P31 120.05(17) . .
C49 C48 C47 120.9(2) . .
C48 C49 C50 120.5(2) . .
C49 C50 C51 119.7(2) . .
C52 C51 C50 120.2(2) . .
C51 C52 C47 120.2(2) . .

loop_
_geom_bond_atom_site_label_1
_geom_bond_atom_site_label_2
_geom_bond_distance
_geom_bond_site_symmetry_2
Cu1 P1 2.1955(8) .
Cu1 Br1 2.4737(7) .
Cu1 Br2 2.5162(11) .
Cu1 Br1 2.692(3) 2_655
Cu1' P1 2.166(6) .
Cu1' Br1 2.429(6) .
Cu1' Br2 2.429(6) .
Cu2 P31 2.1796(6) .
Cu2 Br2 2.4945(3) 2_655
Cu2 Br2 2.5407(3) .
Cu2 Br1 2.5584(4) .
Br1 Cu1 2.692(3) 2_655
Br2 Cu2 2.4945(3) 2_655
P1 O2 1.6389(15) .
P1 C11 1.810(2) .
P1 C17 1.814(2) .
O2 C3 1.390(3) .
C3 C4 1.373(3) .
C3 C8 1.393(3) .
C4 C5 1.390(3) .
C5 C6 1.372(3) .
C6 O9 1.372(3) .
C6 C7 1.400(4) .
C7 C8 1.359(4) .
O9 C10 1.412(3) .
C11 C12 1.372(3) .
C11 C16 1.383(3) .
C12 C13 1.370(4) .
C13 C14 1.357(4) .
C14 C15 1.359(4) .
C15 C16 1.373(4) .
C17 C22 1.378(3) .
C17 C18 1.394(3) .
C18 C19 1.376(3) .
C19 C20 1.368(4) .
C20 C21 1.390(4) .
C21 C22 1.375(4) .
P31 O32 1.6367(14) .
P31 C41' 1.797(4) .
P31 C47 1.820(2) .
P31 C41 1.831(2) .
O32 C33 1.409(3) .
C33 C38 1.369(3) .
C33 C34 1.370(3) .
C34 C35 1.382(3) .
C35 C36 1.375(4) .
C36 O39 1.379(3) .
C36 C37 1.381(4) .
C37 C38 1.380(4) .
O39 C40' 1.434(8) .
O39 C40 1.476(5) .
C41 C42 1.3900 .
C41 C46 1.3900 .
C42 C43 1.3900 .
C43 C44 1.3900 .
C44 C45 1.3900 .
C45 C46 1.3900 .
C41' C42' 1.3900 .
C41' C46' 1.3900 .
C42' C43' 1.3900 .
C43' C44' 1.3900 .
C44' C45' 1.3900 .
C45' C46' 1.3900 .
C47 C48 1.395(3) .
C47 C52 1.396(3) .
C48 C49 1.364(3) .
C49 C50 1.378(3) .
C50 C51 1.387(4) .
C51 C52 1.380(3) .
